data_4508366
loop_
_publ_author_name
'Chakraborty, Subrata'
'Blacque, Olivier'
'Fox, Thomas'
'Berke, Heinz'

_publ_section_title
;
 Highly Efficient Large Bite Angle Diphosphine Substituted Molybdenum
 Catalyst for Hydrosilylation
;
_journal_issue 10
_journal_name_full 'ACS Catalysis'
_journal_page_first 2208
_journal_paper_doi 10.1021/cs4004276
_journal_volume 3
_journal_year 2013
_chemical_formula_moiety 'C76 H62 Cl2 Mo2 N4 O4 P4, 2(C32 H12 B F24), C5 H12, C6 H5 Cl'
_chemical_formula_sum 'C151 H103 B2 Cl3 F48 Mo2 N4 O4 P4'
_chemical_formula_weight 3393.10
_chemical_name_systematic
;Bis(acetonitrile)(di-\m-chloro)bis(nitrosyl){bis[oxydibenzene-2,1-diyl)bis(diphenylphosphane-\k<i>P</i>)]}dimolybdenum
bis{tetrakis[3'5-bis(trifluoromethyl)phenyl]borate} chlorobenzene pentane
solvate
;
_space_group_IT_number 2
_symmetry_cell_setting triclinic
_symmetry_space_group_name_Hall '-P 1'
_symmetry_space_group_name_H-M 'P -1'
_atom_sites_solution_hydrogens geom
_atom_sites_solution_primary direct
_atom_sites_solution_secondary difmap
_audit_creation_method SHELXL-97
_cell_angle_alpha 105.257(7)
_cell_angle_beta 115.011(7)
_cell_angle_gamma 98.938(5)
_cell_formula_units_Z 1
_cell_length_a 16.0776(9)
_cell_length_b 17.0716(13)
_cell_length_c 18.0135(14)
_cell_measurement_reflns_used 8994
_cell_measurement_temperature 183(2)
_cell_measurement_theta_max 29.43
_cell_measurement_theta_min 2.77
_cell_volume 4116.7(6)
_computing_cell_refinement
;
CrysAlisPro, Version 1.171.33.55 (Oxford Diffraction, 2010).
;
_computing_data_collection
;
CrysAlisPro, Version 1.171.33.55 (Oxford Diffraction, 2010).
;
_computing_data_reduction
;
CrysAlisPro, Version 1.171.33.55 (Oxford Diffraction, 2010).
;
_computing_molecular_graphics
; ORTEP-3 for Windows.
  Farrugia, L. J. (1997). J. Appl. Cryst. 30, 565.
;
_computing_publication_material
; WinGX -- Farrugia, L. J. (1999). J. Appl. Cryst. 32, 837-838.
 SHELXL97 -- Sheldrick, G. M (2008). Acta Cryst. A64, 112-122.
 PLATON for Windows -- Spek, A. L. (2003). J. Appl. Cryst. 36, 7-13. 
;
_computing_structure_refinement
; SHELXL97. Program for crystal structure refinement.
  Sheldrick, G.M. (2008). Acta Cryst. A64, 112-122.
;
_computing_structure_solution
; SHELXS97. Program for Crystal Structure solution.
  Sheldrick, G.M. (2008). Acta Cryst. A64, 112-122.  
;
_diffrn_ambient_temperature 183(2)
_diffrn_detector_area_resol_mean 10.4498
_diffrn_measured_fraction_theta_full 0.998
_diffrn_measured_fraction_theta_max 0.998
_diffrn_measurement_device_type
; Goniometer Xcalibur, detector: Ruby
Oxford Diffraction (2007). Oxford Diffraction Ltd.,
Xcalibur CCD system
;
_diffrn_measurement_method 'omega scans'
_diffrn_radiation_monochromator graphite
_diffrn_radiation_source 'Enhance (Mo) X-ray Source'
_diffrn_radiation_type MoK\a
_diffrn_radiation_wavelength 0.71073
_diffrn_reflns_av_R_equivalents 0.0745
_diffrn_reflns_av_sigmaI/netI 0.0916
_diffrn_reflns_limit_h_max 18
_diffrn_reflns_limit_h_min -19
_diffrn_reflns_limit_k_max 20
_diffrn_reflns_limit_k_min -20
_diffrn_reflns_limit_l_max 21
_diffrn_reflns_limit_l_min -21
_diffrn_reflns_number 43069
_diffrn_reflns_theta_full 25.03
_diffrn_reflns_theta_max 25.03
_diffrn_reflns_theta_min 2.82
_diffrn_standards_number 0
_exptl_absorpt_coefficient_mu 0.344
_exptl_absorpt_correction_T_max 0.978
_exptl_absorpt_correction_T_min 0.914
_exptl_absorpt_correction_type analytical
_exptl_absorpt_process_details
;
CrysAlisPro, Version 1.171.33.55 (Oxford Diffraction, 2010)
Analytical numeric absorption correction using a multifaceted crystal
model based on expressions derived by R.C. Clark & J.S. Reid.
(Clark, R. C. & Reid, J. S. (1995). Acta Cryst. A51, 887-897)
;
_exptl_crystal_colour red
_exptl_crystal_density_diffrn 1.369
_exptl_crystal_density_method 'not measured'
_exptl_crystal_description plate
_exptl_crystal_F_000 1706
_exptl_crystal_size_max 0.38
_exptl_crystal_size_mid 0.28
_exptl_crystal_size_min 0.06
_refine_diff_density_max 6.031
_refine_diff_density_min -1.128
_refine_diff_density_rms 0.179
_refine_ls_extinction_method none
_refine_ls_goodness_of_fit_ref 1.179
_refine_ls_hydrogen_treatment constr
_refine_ls_matrix_type full
_refine_ls_number_parameters 1064
_refine_ls_number_reflns 14519
_refine_ls_number_restraints 238
_refine_ls_restrained_S_all 1.199
_refine_ls_R_factor_all 0.1467
_refine_ls_R_factor_gt 0.1156
_refine_ls_shift/su_max 0.002
_refine_ls_shift/su_mean 0.000
_refine_ls_structure_factor_coef Fsqd
_refine_ls_weighting_details 'w=1/[\s^2^(Fo^2^)+(0.2000P)^2^] where P=(Fo^2^+2Fc^2^)/3'
_refine_ls_weighting_scheme calc
_refine_ls_wR_factor_gt 0.2968
_refine_ls_wR_factor_ref 0.3276
_reflns_number_gt 10291
_reflns_number_total 14519
_reflns_threshold_expression >2sigma(I)
_cod_data_source_file cs4004276_si_004.cif
_cod_data_source_block 4t(CCDC-921398)
_cod_database_code 4508366

loop_
_symmetry_equiv_pos_as_xyz
'x, y, z'
'-x, -y, -z'

loop_
_atom_site_label
_atom_site_type_symbol
_atom_site_fract_x
_atom_site_fract_y
_atom_site_fract_z
_atom_site_U_iso_or_equiv
_atom_site_adp_type
_atom_site_occupancy
_atom_site_symmetry_multiplicity
_atom_site_calc_flag
_atom_site_refinement_flags
_atom_site_disorder_assembly
_atom_site_disorder_group
C1 C 0.1986(5) 0.5597(5) 0.7127(5) 0.0385(17) Uani 1 1 d . . .
C2 C 0.2569(7) 0.6119(7) 0.8081(6) 0.070(3) Uani 1 1 d . . .
H2A H 0.3024 0.6618 0.8169 0.105 Uiso 1 1 calc R . .
H2B H 0.2909 0.5790 0.8387 0.105 Uiso 1 1 calc R . .
H2C H 0.2152 0.6288 0.8305 0.105 Uiso 1 1 calc R . .
C3 C 0.2285(5) 0.5784(4) 0.4279(5) 0.0341(16) Uani 1 1 d . A 1
C4 C 0.1483(6) 0.5402(5) 0.3431(5) 0.0451(18) Uani 1 1 d . A 1
H4 H 0.1002 0.4917 0.3284 0.054 Uiso 1 1 calc R A 1
C5 C 0.1431(6) 0.5768(6) 0.2825(6) 0.057(2) Uani 1 1 d . A 1
H5 H 0.0910 0.5512 0.2258 0.068 Uiso 1 1 calc R A 1
C6 C 0.2095(8) 0.6476(7) 0.3012(7) 0.070(3) Uani 1 1 d . A 1
H6 H 0.2020 0.6711 0.2585 0.084 Uiso 1 1 calc R A 1
C7 C 0.2876(7) 0.6850(6) 0.3825(7) 0.065(3) Uani 1 1 d . A 1
H7 H 0.3350 0.7330 0.3953 0.078 Uiso 1 1 calc R A 1
C8 C 0.2967(6) 0.6505(5) 0.4477(6) 0.049(2) Uani 1 1 d . A 1
H8 H 0.3492 0.6769 0.5042 0.059 Uiso 1 1 calc R A 1
C9 C 0.3198(5) 0.6210(5) 0.6146(5) 0.0369(16) Uani 1 1 d . A .
C10 C 0.2909(5) 0.6917(5) 0.6366(5) 0.046(2) Uani 1 1 d . . .
H10 H 0.2311 0.6938 0.5983 0.056 Uiso 1 1 calc R . .
C11 C 0.3508(6) 0.7592(6) 0.7153(6) 0.060(2) Uani 1 1 d . . .
H11 H 0.3302 0.8063 0.7294 0.072 Uiso 1 1 calc R . .
C12 C 0.4379(7) 0.7589(6) 0.7722(6) 0.068(3) Uani 1 1 d . . .
H12 H 0.4768 0.8048 0.8251 0.081 Uiso 1 1 calc R . .
C13 C 0.4696(6) 0.6885(6) 0.7508(6) 0.059(2) Uani 1 1 d . . .
H13 H 0.5303 0.6879 0.7890 0.070 Uiso 1 1 calc R . .
C14 C 0.4102(5) 0.6200(5) 0.6726(6) 0.049(2) Uani 1 1 d . . .
H14 H 0.4308 0.5730 0.6586 0.059 Uiso 1 1 calc R . .
C15 C 0.3156(4) 0.4644(4) 0.5016(5) 0.0325(15) Uani 1 1 d . A .
C16 C 0.3480(5) 0.4535(5) 0.4395(5) 0.0363(16) Uani 1 1 d . . .
H16 H 0.3346 0.4846 0.4028 0.044 Uiso 1 1 calc R . .
C17 C 0.3997(5) 0.3969(5) 0.4324(6) 0.050(2) Uani 1 1 d . . .
H17 H 0.4215 0.3903 0.3915 0.060 Uiso 1 1 calc R . .
C18 C 0.4188(6) 0.3500(6) 0.4864(6) 0.051(2) Uani 1 1 d . . .
H18 H 0.4525 0.3111 0.4810 0.062 Uiso 1 1 calc R . .
C19 C 0.3878(5) 0.3609(5) 0.5490(5) 0.0409(18) Uani 1 1 d . . .
H19 H 0.4019 0.3304 0.5862 0.049 Uiso 1 1 calc R . .
C20 C 0.3365(4) 0.4169(4) 0.5551(4) 0.0324(15) Uani 1 1 d . . .
C21 C 0.2038(5) 0.3172(4) 0.6160(4) 0.0348(16) Uani 1 1 d . A .
C22 C 0.1914(6) 0.2588(5) 0.6546(6) 0.050(2) Uani 1 1 d . . .
H22 H 0.1316 0.2187 0.6301 0.061 Uiso 1 1 calc R . .
C23 C 0.2689(7) 0.2608(7) 0.7300(6) 0.063(3) Uani 1 1 d . . .
H23 H 0.2612 0.2213 0.7555 0.075 Uiso 1 1 calc R . .
C24 C 0.3561(6) 0.3205(6) 0.7670(6) 0.058(2) Uani 1 1 d . . .
H24 H 0.4074 0.3215 0.8177 0.069 Uiso 1 1 calc R . .
C25 C 0.3696(5) 0.3800(6) 0.7299(5) 0.048(2) Uani 1 1 d . . .
H25 H 0.4289 0.4213 0.7555 0.058 Uiso 1 1 calc R . .
C26 C 0.2934(5) 0.3760(4) 0.6547(5) 0.0351(16) Uani 1 1 d . . .
C27 C 0.1363(5) 0.2535(4) 0.4326(5) 0.0349(16) Uani 1 1 d . A .
C28 C 0.1411(5) 0.2801(5) 0.3668(5) 0.0376(17) Uani 1 1 d . . .
H28 H 0.1294 0.3309 0.3626 0.045 Uiso 1 1 calc R . .
C29 C 0.1634(5) 0.2300(6) 0.3081(6) 0.053(2) Uani 1 1 d . . .
H29 H 0.1678 0.2474 0.2648 0.064 Uiso 1 1 calc R . .
C30 C 0.1794(7) 0.1531(6) 0.3141(7) 0.069(3) Uani 1 1 d . . .
H30 H 0.1930 0.1182 0.2743 0.083 Uiso 1 1 calc R . .
C31 C 0.1745(7) 0.1302(6) 0.3802(7) 0.070(3) Uani 1 1 d . . .
H31 H 0.1863 0.0796 0.3851 0.084 Uiso 1 1 calc R . .
C32 C 0.1535(7) 0.1777(6) 0.4372(6) 0.059(2) Uani 1 1 d . . .
H32 H 0.1503 0.1597 0.4807 0.071 Uiso 1 1 calc R . .
C33 C -0.0016(5) 0.2450(5) 0.4951(5) 0.0405(18) Uani 1 1 d . A .
C34 C -0.0252(6) 0.2538(6) 0.5609(7) 0.054(2) Uani 1 1 d . . .
H34 H 0.0176 0.2922 0.6179 0.065 Uiso 1 1 calc R . .
C35 C -0.1156(9) 0.2036(8) 0.5405(11) 0.089(4) Uani 1 1 d . . .
H35 H -0.1317 0.2089 0.5851 0.107 Uiso 1 1 calc R . .
C36 C -0.1808(8) 0.1473(8) 0.4573(10) 0.087(4) Uani 1 1 d . . .
H36 H -0.2402 0.1146 0.4451 0.104 Uiso 1 1 calc R . .
C37 C -0.1560(8) 0.1405(7) 0.3934(9) 0.092(4) Uani 1 1 d . . .
H37 H -0.1998 0.1024 0.3365 0.110 Uiso 1 1 calc R . .
C38 C -0.0676(6) 0.1882(5) 0.4094(7) 0.057(2) Uani 1 1 d . . .
H38 H -0.0527 0.1825 0.3640 0.069 Uiso 1 1 calc R . .
C39 C 0.7099(5) 0.3869(5) 0.9246(5) 0.0352(16) Uani 1 1 d . . .
C40 C 0.6760(5) 0.4152(5) 0.8553(5) 0.0372(17) Uani 1 1 d . . .
H40 H 0.6356 0.3752 0.7986 0.045 Uiso 1 1 calc R . .
C41 C 0.7000(5) 0.5011(5) 0.8671(5) 0.0390(18) Uani 1 1 d . . .
C42 C 0.7588(5) 0.5616(5) 0.9497(6) 0.046(2) Uani 1 1 d . . .
H42 H 0.7751 0.6190 0.9576 0.055 Uiso 1 1 calc R . .
C43 C 0.7931(5) 0.5371(5) 1.0200(6) 0.0464(19) Uani 1 1 d . . .
C44 C 0.7690(5) 0.4503(5) 1.0076(5) 0.0422(18) Uani 1 1 d . . .
H44 H 0.7933 0.4347 1.0565 0.051 Uiso 1 1 calc R . .
C45 C 0.6587(7) 0.5250(8) 0.7884(8) 0.071(2) Uani 1 1 d U . .
C46 C 0.8567(8) 0.6011(7) 1.1090(7) 0.079(3) Uani 1 1 d . . .
C47 C 0.7679(5) 0.2677(4) 0.9872(5) 0.0354(16) Uani 1 1 d . . .
C48 C 0.7565(5) 0.2159(5) 1.0317(5) 0.0425(18) Uani 1 1 d . . .
H48 H 0.6947 0.1915 1.0210 0.051 Uiso 1 1 calc R . .
C49 C 0.8341(6) 0.1980(5) 1.0927(5) 0.0475(19) Uani 1 1 d . . .
C50 C 0.9268(6) 0.2336(6) 1.1110(6) 0.053(2) Uani 1 1 d . . .
H50 H 0.9784 0.2225 1.1513 0.064 Uiso 1 1 calc R . .
C51 C 0.9415(5) 0.2864(5) 1.0679(6) 0.052(2) Uani 1 1 d . B .
C52 C 0.8638(5) 0.3027(5) 1.0079(5) 0.0424(18) Uani 1 1 d . . .
H52 H 0.8756 0.3385 0.9801 0.051 Uiso 1 1 calc R . .
C53 C 0.8154(8) 0.1420(7) 1.1376(8) 0.078(3) Uani 1 1 d . . .
C54 C 1.0382(7) 0.3243(6) 1.0864(6) 0.090(3) Uani 1 1 d DU . .
F10A F 1.0419(10) 0.3020(12) 1.0096(8) 0.097(4) Uani 0.430(10) 1 d PDU B 1
F11A F 1.1020(10) 0.2816(11) 1.1133(14) 0.101(4) Uani 0.430(10) 1 d PDU B 1
F12A F 1.0655(15) 0.4086(7) 1.1065(14) 0.102(4) Uani 0.430(10) 1 d PDU B 1
F10B F 1.0762(9) 0.2711(9) 1.0525(12) 0.116(4) Uani 0.570(10) 1 d PDU B 2
F11B F 1.1019(6) 0.3561(9) 1.1736(7) 0.099(3) Uani 0.570(10) 1 d PDU B 2
F12B F 1.0486(10) 0.3928(8) 1.0639(10) 0.097(4) Uani 0.570(10) 1 d PDU B 2
C55 C 0.6511(5) 0.2244(5) 0.8143(5) 0.0390(17) Uani 1 1 d . . .
C56 C 0.5587(5) 0.2013(5) 0.7426(5) 0.0450(18) Uani 1 1 d . . .
H56 H 0.5127 0.2225 0.7521 0.054 Uiso 1 1 calc R . .
C57 C 0.5326(7) 0.1491(5) 0.6589(6) 0.056(2) Uani 1 1 d . C .
C58 C 0.6003(7) 0.1181(5) 0.6427(6) 0.060(2) Uani 1 1 d . . .
H58 H 0.5841 0.0829 0.5863 0.073 Uiso 1 1 calc R . .
C59 C 0.6887(7) 0.1396(5) 0.7090(6) 0.055(2) Uani 1 1 d . . .
C60 C 0.7167(6) 0.1916(5) 0.7960(5) 0.0431(18) Uani 1 1 d . . .
H60 H 0.7791 0.2039 0.8409 0.052 Uiso 1 1 calc R . .
C61 C 0.4367(8) 0.1292(6) 0.5871(6) 0.084(3) Uani 1 1 d D . .
F13A F 0.3894(15) 0.1868(13) 0.5911(15) 0.118(6) Uani 0.449(12) 1 d PDU C 1
F14A F 0.3771(11) 0.0700(12) 0.5944(12) 0.121(5) Uani 0.449(12) 1 d PDU C 1
F15A F 0.4158(17) 0.0711(13) 0.5101(10) 0.104(5) Uani 0.449(12) 1 d PDU C 1
F13B F 0.3730(11) 0.1521(13) 0.6106(11) 0.115(5) Uani 0.551(12) 1 d PDU C 2
F14B F 0.4323(9) 0.1745(9) 0.5343(8) 0.104(4) Uani 0.551(12) 1 d PDU C 2
F15B F 0.3938(14) 0.0481(8) 0.5320(12) 0.120(6) Uani 0.551(12) 1 d PDU C 2
C62 C 0.7673(9) 0.1076(7) 0.6965(8) 0.080(3) Uani 1 1 d . . .
C63 C 0.5851(5) 0.2674(5) 0.9300(4) 0.0369(17) Uani 1 1 d . . .
C64 C 0.5590(5) 0.3292(5) 0.9738(5) 0.0383(17) Uani 1 1 d . . .
H64 H 0.5941 0.3861 0.9941 0.046 Uiso 1 1 calc R . .
C65 C 0.4825(6) 0.3092(7) 0.9884(5) 0.055(2) Uani 1 1 d . . .
C66 C 0.4282(6) 0.2260(8) 0.9598(7) 0.069(3) Uani 1 1 d . D .
H66 H 0.3766 0.2127 0.9700 0.083 Uiso 1 1 calc R . .
C67 C 0.4519(6) 0.1657(7) 0.9175(8) 0.075(3) Uani 1 1 d D . .
C68 C 0.5284(6) 0.1835(6) 0.9008(6) 0.058(2) Uani 1 1 d . D .
H68 H 0.5418 0.1390 0.8698 0.069 Uiso 1 1 calc R . .
C69 C 0.4566(8) 0.3800(9) 1.0345(7) 0.080(4) Uani 1 1 d . . .
N1 N 0.0098(4) 0.4028(3) 0.3808(4) 0.0297(12) Uani 1 1 d . . .
N2 N 0.1546(4) 0.5215(4) 0.6403(4) 0.0311(13) Uani 1 1 d . . .
O1 O -0.0370(3) 0.3643(3) 0.3044(3) 0.0432(12) Uani 1 1 d . . .
O2 O 0.3031(3) 0.4338(3) 0.6153(3) 0.0348(11) Uani 1 1 d . . .
P1 P 0.24018(11) 0.53112(11) 0.51004(12) 0.0290(4) Uani 1 1 d . . .
P2 P 0.10805(12) 0.31714(11) 0.51241(11) 0.0283(4) Uani 1 1 d . . .
Mo1 Mo 0.07539(3) 0.45863(3) 0.49684(3) 0.0240(2) Uani 1 1 d . . .
Cl1 Cl 0.05810(11) 0.59274(10) 0.48187(11) 0.0313(4) Uani 1 1 d . . .
B1 B 0.6791(5) 0.2868(5) 0.9141(5) 0.0336(18) Uani 1 1 d . . .
F1 F 0.6772(7) 0.4904(6) 0.7302(5) 0.132(3) Uani 1 1 d U . .
F2 F 0.5678(4) 0.5184(5) 0.7585(5) 0.100(2) Uani 1 1 d U . .
F3 F 0.6926(5) 0.6090(5) 0.8065(6) 0.129(3) Uani 1 1 d U . .
F4 F 0.8446(7) 0.6750(5) 1.1219(6) 0.165(5) Uani 1 1 d . . .
F5 F 0.9475(5) 0.6198(7) 1.1321(6) 0.146(4) Uani 1 1 d . . .
F6 F 0.8510(10) 0.5782(6) 1.1715(5) 0.191(6) Uani 1 1 d . . .
F7 F 0.7609(8) 0.0642(6) 1.0799(6) 0.167(5) Uani 1 1 d . . .
F8 F 0.8944(5) 0.1309(6) 1.1946(5) 0.120(3) Uani 1 1 d . . .
F9 F 0.7736(7) 0.1689(7) 1.1826(7) 0.158(5) Uani 1 1 d . . .
F16 F 0.8516(5) 0.1655(5) 0.7379(6) 0.120(3) Uani 1 1 d . . .
F17 F 0.7477(6) 0.0885(6) 0.6125(5) 0.132(3) Uani 1 1 d . . .
F18 F 0.7732(9) 0.0395(6) 0.7107(9) 0.192(6) Uani 1 1 d . . .
F19 F 0.4124(6) 0.4204(6) 0.9844(5) 0.109(3) Uani 1 1 d . . .
F20 F 0.3977(5) 0.3527(6) 1.0637(5) 0.119(3) Uani 1 1 d . . .
F21 F 0.5327(5) 0.4389(6) 1.1040(5) 0.139(4) Uani 1 1 d . . .
C70A C 0.3966(11) 0.0718(8) 0.8902(10) 0.166(4) Uani 0.519(9) 1 d PD D 1
F22A F 0.3931(13) 0.0542(11) 0.9567(11) 0.166(4) Uani 0.519(9) 1 d PD D 1
F23A F 0.4245(14) 0.0108(11) 0.8531(15) 0.166(4) Uani 0.519(9) 1 d PD D 1
F24A F 0.3057(12) 0.0577(11) 0.8314(13) 0.166(4) Uani 0.519(9) 1 d PD D 1
C70B C 0.3932(11) 0.0711(8) 0.8753(11) 0.166(4) Uani 0.481(9) 1 d PD D 2
F22B F 0.3669(14) 0.0329(12) 0.7909(12) 0.166(4) Uani 0.481(9) 1 d PD D 2
F23B F 0.3127(14) 0.0562(12) 0.8804(16) 0.166(4) Uani 0.481(9) 1 d PD D 2
F24B F 0.4449(13) 0.0277(13) 0.9171(15) 0.166(4) Uani 0.481(9) 1 d PD D 2
C71 C 0.5579(11) 0.8957(12) 0.6962(9) 0.099(4) Uani 0.50 1 d PGU . .
C72 C 0.6108(13) 0.8401(9) 0.7165(11) 0.101(5) Uani 0.50 1 d PGU . .
H72 H 0.6026 0.7922 0.6717 0.122 Uiso 0.50 1 calc PR . .
C73 C 0.6761(12) 0.8560(10) 0.8036(13) 0.104(5) Uani 0.50 1 d PGU . .
H73 H 0.7115 0.8188 0.8172 0.124 Uiso 0.50 1 calc PR . .
C74 C 0.6884(11) 0.9276(12) 0.8705(10) 0.114(5) Uani 0.50 1 d PGU . .
H74 H 0.7320 0.9383 0.9288 0.136 Uiso 0.50 1 calc PR . .
C75 C 0.6354(14) 0.9833(9) 0.8502(11) 0.114(5) Uani 0.50 1 d PGU . .
H75 H 0.6436 1.0312 0.8949 0.137 Uiso 0.50 1 calc PR . .
C76 C 0.5702(12) 0.9673(10) 0.7631(13) 0.104(5) Uani 0.50 1 d PGU . .
H76 H 0.5347 1.0046 0.7495 0.125 Uiso 0.50 1 calc PR . .
Cl2 Cl 0.4662(7) 0.8760(5) 0.5966(5) 0.134(3) Uani 0.50 1 d P . .
C77 C 0.041(3) 0.007(4) 0.513(2) 0.142(11) Uiso 0.314(12) 1 d PD E -1
H77A H -0.0053 -0.0102 0.4517 0.214 Uiso 0.314(12) 1 calc PR E -1
H77B H 0.0664 -0.0386 0.5228 0.214 Uiso 0.314(12) 1 calc PR E -1
H77C H 0.0918 0.0564 0.5298 0.214 Uiso 0.314(12) 1 calc PR E -1
C78 C -0.010(3) 0.028(4) 0.569(2) 0.142(11) Uiso 0.314(12) 1 d PD E -1
H78A H -0.0344 0.0759 0.5609 0.171 Uiso 0.314(12) 1 calc PR E -1
H78B H -0.0646 -0.0203 0.5496 0.171 Uiso 0.314(12) 1 calc PR E -1
C79 C 0.061(3) 0.052(3) 0.666(2) 0.142(11) Uiso 0.314(12) 1 d PD E -1
H79A H 0.1250 0.0799 0.6785 0.171 Uiso 0.314(12) 1 calc PR E -1
H79B H 0.0627 -0.0003 0.6788 0.171 Uiso 0.314(12) 1 calc PR E -1
C80 C 0.034(4) 0.110(3) 0.727(2) 0.142(11) Uiso 0.314(12) 1 d PD E -1
H80A H -0.0358 0.0968 0.6995 0.171 Uiso 0.314(12) 1 calc PR E -1
H80B H 0.0608 0.1689 0.7368 0.171 Uiso 0.314(12) 1 calc PR E -1
C81 C 0.072(4) 0.098(4) 0.817(2) 0.142(11) Uiso 0.314(12) 1 d PD E -1
H81A H 0.0501 0.1314 0.8523 0.214 Uiso 0.314(12) 1 calc PR E -1
H81B H 0.1413 0.1160 0.8466 0.214 Uiso 0.314(12) 1 calc PR E -1
H81C H 0.0487 0.0388 0.8069 0.214 Uiso 0.314(12) 1 calc PR E -1
C82 C 0.216(5) 0.135(6) 0.887(7) 0.16(2) Uiso 0.186(12) 1 d PD E -2
H82A H 0.2620 0.1897 0.9109 0.233 Uiso 0.186(12) 1 calc PR E -2
H82B H 0.1960 0.1078 0.8262 0.233 Uiso 0.186(12) 1 calc PR E -2
H82C H 0.2442 0.1001 0.9189 0.233 Uiso 0.186(12) 1 calc PR E -2
C83 C 0.127(6) 0.145(4) 0.898(7) 0.16(2) Uiso 0.186(12) 1 d PD E -2
H83A H 0.1473 0.1820 0.9575 0.186 Uiso 0.186(12) 1 calc PR E -2
H83B H 0.0911 0.1717 0.8581 0.186 Uiso 0.186(12) 1 calc PR E -2
C84 C 0.062(5) 0.057(4) 0.876(5) 0.16(2) Uiso 0.186(12) 1 d PD E -2
H84A H 0.1011 0.0214 0.8961 0.186 Uiso 0.186(12) 1 calc PR E -2
H84B H 0.0203 0.0291 0.8127 0.186 Uiso 0.186(12) 1 calc PR E -2
C85 C -0.001(6) 0.067(5) 0.922(6) 0.16(2) Uiso 0.186(12) 1 d PD E -2
H85A H -0.0678 0.0518 0.8779 0.186 Uiso 0.186(12) 1 calc PR E -2
H85B H 0.0193 0.1263 0.9601 0.186 Uiso 0.186(12) 1 calc PR E -2
C86 C 0.012(8) 0.009(7) 0.976(7) 0.16(2) Uiso 0.186(12) 1 d PD E -2
H86A H -0.0322 0.0101 0.9989 0.233 Uiso 0.186(12) 1 calc PR E -2
H86B H 0.0768 0.0294 1.0240 0.233 Uiso 0.186(12) 1 calc PR E -2
H86C H -0.0008 -0.0482 0.9390 0.233 Uiso 0.186(12) 1 calc PR E -2

loop_
_atom_site_aniso_label
_atom_site_aniso_U_11
_atom_site_aniso_U_22
_atom_site_aniso_U_33
_atom_site_aniso_U_23
_atom_site_aniso_U_13
_atom_site_aniso_U_12
C1 0.028(3) 0.051(5) 0.041(5) 0.020(4) 0.018(4) 0.015(3)
C2 0.070(6) 0.085(7) 0.031(5) 0.011(5) 0.015(4) 0.008(5)
C3 0.039(4) 0.040(4) 0.043(4) 0.025(3) 0.028(3) 0.025(3)
C4 0.050(4) 0.050(5) 0.037(4) 0.022(4) 0.018(4) 0.017(4)
C5 0.058(5) 0.072(6) 0.047(5) 0.033(5) 0.022(4) 0.028(5)
C6 0.094(7) 0.095(8) 0.074(7) 0.064(7) 0.058(7) 0.058(7)
C7 0.080(6) 0.061(6) 0.071(7) 0.031(5) 0.048(6) 0.017(5)
C8 0.056(5) 0.048(5) 0.049(5) 0.023(4) 0.027(4) 0.015(4)
C9 0.037(4) 0.040(4) 0.036(4) 0.016(3) 0.019(3) 0.011(3)
C10 0.036(4) 0.040(4) 0.050(5) 0.000(4) 0.020(4) 0.012(3)
C11 0.051(5) 0.047(5) 0.069(6) 0.007(4) 0.030(5) 0.010(4)
C12 0.067(6) 0.053(6) 0.039(5) -0.002(4) 0.010(5) -0.013(5)
C13 0.041(4) 0.051(5) 0.054(5) 0.010(4) 0.007(4) 0.004(4)
C14 0.039(4) 0.051(5) 0.057(5) 0.023(4) 0.021(4) 0.017(4)
C15 0.029(3) 0.040(4) 0.041(4) 0.023(3) 0.020(3) 0.020(3)
C16 0.035(4) 0.040(4) 0.042(4) 0.018(3) 0.023(3) 0.016(3)
C17 0.049(4) 0.063(5) 0.062(6) 0.025(4) 0.040(4) 0.032(4)
C18 0.052(5) 0.071(6) 0.063(6) 0.035(5) 0.041(4) 0.044(4)
C19 0.038(4) 0.050(5) 0.046(4) 0.023(4) 0.021(4) 0.030(3)
C20 0.024(3) 0.038(4) 0.034(4) 0.012(3) 0.013(3) 0.012(3)
C21 0.038(4) 0.038(4) 0.028(4) 0.018(3) 0.010(3) 0.019(3)
C22 0.050(4) 0.055(5) 0.058(5) 0.035(4) 0.025(4) 0.023(4)
C23 0.080(6) 0.084(7) 0.062(6) 0.056(6) 0.041(5) 0.050(6)
C24 0.054(5) 0.086(7) 0.045(5) 0.036(5) 0.021(4) 0.036(5)
C25 0.039(4) 0.069(6) 0.038(4) 0.025(4) 0.015(4) 0.024(4)
C26 0.040(4) 0.038(4) 0.037(4) 0.018(3) 0.022(3) 0.020(3)
C27 0.042(4) 0.028(4) 0.041(4) 0.010(3) 0.024(3) 0.018(3)
C28 0.033(3) 0.042(4) 0.032(4) 0.006(3) 0.013(3) 0.016(3)
C29 0.037(4) 0.078(6) 0.043(5) 0.012(4) 0.021(4) 0.024(4)
C30 0.077(6) 0.067(6) 0.069(7) 0.009(5) 0.042(6) 0.046(5)
C31 0.092(7) 0.045(5) 0.083(8) 0.014(5) 0.050(6) 0.042(5)
C32 0.081(6) 0.058(6) 0.070(6) 0.033(5) 0.049(5) 0.045(5)
C33 0.038(4) 0.032(4) 0.060(5) 0.022(4) 0.026(4) 0.019(3)
C34 0.058(5) 0.054(5) 0.091(7) 0.049(5) 0.053(5) 0.035(4)
C35 0.106(9) 0.086(8) 0.158(13) 0.088(9) 0.100(10) 0.059(8)
C36 0.055(6) 0.083(8) 0.120(11) 0.042(8) 0.041(7) 0.006(6)
C37 0.060(6) 0.055(6) 0.109(10) 0.019(6) 0.014(7) -0.013(5)
C38 0.046(4) 0.040(5) 0.076(6) 0.020(4) 0.022(5) 0.012(4)
C39 0.030(3) 0.043(4) 0.040(4) 0.014(3) 0.023(3) 0.016(3)
C40 0.030(3) 0.053(5) 0.037(4) 0.018(3) 0.021(3) 0.018(3)
C41 0.033(4) 0.048(5) 0.059(5) 0.028(4) 0.034(4) 0.021(3)
C42 0.035(4) 0.039(4) 0.072(6) 0.025(4) 0.028(4) 0.015(3)
C43 0.046(4) 0.041(5) 0.052(5) 0.011(4) 0.027(4) 0.015(4)
C44 0.047(4) 0.046(5) 0.039(4) 0.019(4) 0.022(4) 0.021(4)
C45 0.083(4) 0.118(5) 0.104(5) 0.092(4) 0.081(4) 0.071(4)
C46 0.085(8) 0.048(6) 0.062(7) 0.006(5) 0.012(6) 0.013(5)
C47 0.037(4) 0.030(4) 0.039(4) 0.007(3) 0.022(3) 0.012(3)
C48 0.047(4) 0.045(4) 0.039(4) 0.014(4) 0.024(4) 0.016(3)
C49 0.057(5) 0.048(5) 0.046(5) 0.021(4) 0.027(4) 0.022(4)
C50 0.046(4) 0.063(6) 0.049(5) 0.024(4) 0.016(4) 0.028(4)
C51 0.041(4) 0.053(5) 0.068(6) 0.023(4) 0.030(4) 0.020(4)
C52 0.042(4) 0.043(4) 0.051(5) 0.020(4) 0.027(4) 0.019(3)
C53 0.077(7) 0.069(7) 0.079(8) 0.044(6) 0.019(6) 0.023(6)
C54 0.038(4) 0.116(5) 0.107(6) 0.043(5) 0.026(4) 0.022(4)
F10A 0.040(5) 0.129(7) 0.113(8) 0.041(6) 0.036(5) 0.015(5)
F11A 0.043(5) 0.132(7) 0.109(8) 0.040(7) 0.024(6) 0.025(5)
F12A 0.052(5) 0.112(7) 0.112(8) 0.039(6) 0.025(6) -0.003(5)
F10B 0.051(5) 0.135(7) 0.128(8) 0.020(7) 0.030(6) 0.031(5)
F11B 0.038(4) 0.124(6) 0.102(7) 0.036(5) 0.016(4) 0.002(4)
F12B 0.046(5) 0.116(6) 0.112(8) 0.051(6) 0.026(6) 0.002(5)
C55 0.048(4) 0.035(4) 0.044(4) 0.017(3) 0.028(4) 0.015(3)
C56 0.045(4) 0.045(4) 0.042(5) 0.013(4) 0.020(4) 0.014(4)
C57 0.071(6) 0.044(5) 0.046(5) 0.014(4) 0.019(5) 0.030(4)
C58 0.084(7) 0.039(5) 0.047(5) 0.000(4) 0.033(5) 0.016(5)
C59 0.071(6) 0.037(4) 0.064(6) 0.008(4) 0.042(5) 0.021(4)
C60 0.049(4) 0.036(4) 0.046(5) 0.010(3) 0.027(4) 0.017(3)
C61 0.081(7) 0.081(8) 0.047(6) -0.005(6) 0.014(6) 0.017(6)
F13A 0.096(7) 0.123(9) 0.076(8) 0.027(7) -0.007(6) 0.046(7)
F14A 0.088(7) 0.128(8) 0.078(7) 0.019(8) -0.005(6) 0.025(7)
F15A 0.097(8) 0.118(8) 0.056(7) 0.010(6) 0.016(6) 0.028(7)
F13B 0.084(6) 0.141(9) 0.069(7) 0.016(7) 0.008(5) 0.032(7)
F14B 0.101(7) 0.121(7) 0.065(6) 0.045(6) 0.009(5) 0.048(6)
F15B 0.099(8) 0.106(8) 0.071(8) -0.006(7) -0.008(7) 0.029(6)
C62 0.105(9) 0.071(7) 0.097(9) 0.019(6) 0.082(8) 0.037(7)
C63 0.031(3) 0.056(5) 0.026(4) 0.017(3) 0.014(3) 0.015(3)
C64 0.031(3) 0.062(5) 0.029(4) 0.021(4) 0.016(3) 0.023(3)
C65 0.042(4) 0.098(7) 0.033(4) 0.029(5) 0.017(4) 0.037(5)
C66 0.040(5) 0.112(9) 0.074(7) 0.043(6) 0.038(5) 0.021(5)
C67 0.044(5) 0.089(8) 0.098(8) 0.042(7) 0.039(6) 0.010(5)
C68 0.050(5) 0.064(6) 0.067(6) 0.026(5) 0.035(5) 0.015(4)
C69 0.069(6) 0.157(12) 0.058(6) 0.057(8) 0.044(6) 0.075(8)
N1 0.032(3) 0.033(3) 0.029(3) 0.013(3) 0.016(3) 0.018(2)
N2 0.029(3) 0.039(3) 0.024(3) 0.010(3) 0.012(3) 0.016(3)
O1 0.039(3) 0.051(3) 0.029(3) 0.007(2) 0.010(2) 0.023(2)
O2 0.034(2) 0.047(3) 0.039(3) 0.024(2) 0.022(2) 0.022(2)
P1 0.0267(8) 0.0327(9) 0.0320(10) 0.0139(8) 0.0152(8) 0.0139(7)
P2 0.0318(9) 0.0295(9) 0.0259(9) 0.0112(7) 0.0137(8) 0.0144(7)
Mo1 0.0231(3) 0.0260(3) 0.0251(4) 0.0097(2) 0.0120(3) 0.0116(2)
Cl1 0.0297(8) 0.0318(9) 0.0405(10) 0.0157(7) 0.0204(7) 0.0156(7)
B1 0.034(4) 0.039(4) 0.036(4) 0.013(4) 0.023(4) 0.014(3)
F1 0.227(7) 0.180(6) 0.102(5) 0.104(5) 0.116(5) 0.153(5)
F2 0.066(3) 0.142(5) 0.108(5) 0.087(4) 0.030(3) 0.040(3)
F3 0.101(4) 0.122(5) 0.144(6) 0.106(5) 0.019(4) 0.006(4)
F4 0.174(8) 0.069(5) 0.108(6) -0.032(4) -0.022(6) 0.046(5)
F5 0.071(5) 0.170(9) 0.099(6) -0.004(6) -0.002(4) 0.007(5)
F6 0.303(14) 0.094(6) 0.065(5) -0.019(4) 0.062(7) -0.060(8)
F7 0.220(10) 0.098(6) 0.133(7) 0.069(6) 0.054(7) -0.031(7)
F8 0.122(6) 0.179(8) 0.119(6) 0.117(6) 0.063(5) 0.080(6)
F9 0.218(10) 0.238(11) 0.245(11) 0.204(10) 0.206(10) 0.172(9)
F16 0.079(4) 0.110(6) 0.145(7) -0.008(5) 0.064(5) 0.031(4)
F17 0.127(6) 0.161(8) 0.106(6) -0.004(5) 0.087(5) 0.036(5)
F18 0.299(13) 0.149(8) 0.394(18) 0.188(10) 0.308(14) 0.182(9)
F19 0.139(6) 0.165(7) 0.101(5) 0.079(5) 0.083(5) 0.114(6)
F20 0.128(5) 0.223(9) 0.124(6) 0.109(6) 0.111(5) 0.126(6)
F21 0.095(5) 0.174(8) 0.092(5) -0.030(5) 0.035(4) 0.066(5)
C70A 0.132(6) 0.130(5) 0.201(12) 0.076(8) 0.068(8) -0.031(5)
F22A 0.132(6) 0.130(5) 0.201(12) 0.076(8) 0.068(8) -0.031(5)
F23A 0.132(6) 0.130(5) 0.201(12) 0.076(8) 0.068(8) -0.031(5)
F24A 0.132(6) 0.130(5) 0.201(12) 0.076(8) 0.068(8) -0.031(5)
C70B 0.132(6) 0.130(5) 0.201(12) 0.076(8) 0.068(8) -0.031(5)
F22B 0.132(6) 0.130(5) 0.201(12) 0.076(8) 0.068(8) -0.031(5)
F23B 0.132(6) 0.130(5) 0.201(12) 0.076(8) 0.068(8) -0.031(5)
F24B 0.132(6) 0.130(5) 0.201(12) 0.076(8) 0.068(8) -0.031(5)
C71 0.117(10) 0.085(9) 0.112(9) 0.032(7) 0.080(8) 0.004(7)
C72 0.114(10) 0.090(9) 0.115(9) 0.027(8) 0.083(8) 0.007(7)
C73 0.115(10) 0.093(9) 0.116(9) 0.023(8) 0.083(8) 0.011(7)
C74 0.123(10) 0.094(9) 0.118(9) 0.020(8) 0.072(9) 0.012(7)
C75 0.127(10) 0.091(9) 0.117(9) 0.022(8) 0.069(9) 0.014(7)
C76 0.122(10) 0.087(9) 0.112(9) 0.028(8) 0.075(9) 0.011(7)
Cl2 0.161(7) 0.112(6) 0.091(5) 0.021(4) 0.062(5) -0.026(5)

loop_
_atom_type_symbol
_atom_type_description
_atom_type_scat_dispersion_real
_atom_type_scat_dispersion_imag
_atom_type_scat_source
C C 0.0033 0.0016 'International Tables Vol C Tables 4.2.6.8 and 6.1.1.4'
H H 0.0000 0.0000 'International Tables Vol C Tables 4.2.6.8 and 6.1.1.4'
N N 0.0061 0.0033 'International Tables Vol C Tables 4.2.6.8 and 6.1.1.4'
O O 0.0106 0.0060 'International Tables Vol C Tables 4.2.6.8 and 6.1.1.4'
P P 0.1023 0.0942 'International Tables Vol C Tables 4.2.6.8 and 6.1.1.4'
Cl Cl 0.1484 0.1585 'International Tables Vol C Tables 4.2.6.8 and 6.1.1.4'
Mo Mo -1.6832 0.6857 'International Tables Vol C Tables 4.2.6.8 and 6.1.1.4'

loop_
_geom_angle_atom_site_label_1
_geom_angle_atom_site_label_2
_geom_angle_atom_site_label_3
_geom_angle
_geom_angle_site_symmetry_1
_geom_angle_site_symmetry_3
N2 C1 C2 178.8(9) . .
C1 C2 H2A 109.5 . .
C1 C2 H2B 109.5 . .
H2A C2 H2B 109.5 . .
C1 C2 H2C 109.5 . .
H2A C2 H2C 109.5 . .
H2B C2 H2C 109.5 . .
C8 C3 C4 119.5(7) . .
C8 C3 P1 120.9(6) . .
C4 C3 P1 119.6(5) . .
C5 C4 C3 117.8(7) . .
C5 C4 H4 121.1 . .
C3 C4 H4 121.1 . .
C6 C5 C4 123.2(8) . .
C6 C5 H5 118.4 . .
C4 C5 H5 118.4 . .
C5 C6 C7 119.8(8) . .
C5 C6 H6 120.1 . .
C7 C6 H6 120.1 . .
C6 C7 C8 119.6(9) . .
C6 C7 H7 120.2 . .
C8 C7 H7 120.2 . .
C3 C8 C7 120.0(8) . .
C3 C8 H8 120.0 . .
C7 C8 H8 120.0 . .
C10 C9 C14 118.8(7) . .
C10 C9 P1 120.1(6) . .
C14 C9 P1 121.1(6) . .
C9 C10 C11 120.1(8) . .
C9 C10 H10 120.0 . .
C11 C10 H10 120.0 . .
C12 C11 C10 121.8(9) . .
C12 C11 H11 119.1 . .
C10 C11 H11 119.1 . .
C11 C12 C13 119.2(8) . .
C11 C12 H12 120.4 . .
C13 C12 H12 120.4 . .
C14 C13 C12 119.7(8) . .
C14 C13 H13 120.2 . .
C12 C13 H13 120.2 . .
C13 C14 C9 120.4(8) . .
C13 C14 H14 119.8 . .
C9 C14 H14 119.8 . .
C20 C15 C16 118.2(6) . .
C20 C15 P1 118.0(5) . .
C16 C15 P1 123.6(5) . .
C17 C16 C15 120.6(7) . .
C17 C16 H16 119.7 . .
C15 C16 H16 119.7 . .
C18 C17 C16 119.7(7) . .
C18 C17 H17 120.1 . .
C16 C17 H17 120.1 . .
C17 C18 C19 120.2(7) . .
C17 C18 H18 119.9 . .
C19 C18 H18 119.9 . .
C20 C19 C18 119.5(7) . .
C20 C19 H19 120.2 . .
C18 C19 H19 120.2 . .
C19 C20 O2 124.6(6) . .
C19 C20 C15 121.7(7) . .
O2 C20 C15 113.6(6) . .
C26 C21 C22 118.4(6) . .
C26 C21 P2 118.0(5) . .
C22 C21 P2 123.5(6) . .
C23 C22 C21 119.6(8) . .
C23 C22 H22 120.2 . .
C21 C22 H22 120.2 . .
C24 C23 C22 120.3(8) . .
C24 C23 H23 119.9 . .
C22 C23 H23 119.9 . .
C23 C24 C25 120.9(8) . .
C23 C24 H24 119.5 . .
C25 C24 H24 119.5 . .
C26 C25 C24 118.1(8) . .
C26 C25 H25 121.0 . .
C24 C25 H25 121.0 . .
C25 C26 C21 122.7(7) . .
C25 C26 O2 120.3(6) . .
C21 C26 O2 116.9(6) . .
C32 C27 C28 119.3(7) . .
C32 C27 P2 119.3(6) . .
C28 C27 P2 121.4(5) . .
C29 C28 C27 119.3(7) . .
C29 C28 H28 120.4 . .
C27 C28 H28 120.4 . .
C28 C29 C30 119.9(9) . .
C28 C29 H29 120.0 . .
C30 C29 H29 120.0 . .
C31 C30 C29 118.5(8) . .
C31 C30 H30 120.7 . .
C29 C30 H30 120.7 . .
C32 C31 C30 122.3(9) . .
C32 C31 H31 118.8 . .
C30 C31 H31 118.8 . .
C31 C32 C27 120.6(9) . .
C31 C32 H32 119.7 . .
C27 C32 H32 119.7 . .
C34 C33 C38 120.0(7) . .
C34 C33 P2 121.4(6) . .
C38 C33 P2 118.0(6) . .
C33 C34 C35 118.6(10) . .
C33 C34 H34 120.7 . .
C35 C34 H34 120.7 . .
C36 C35 C34 122.3(11) . .
C36 C35 H35 118.9 . .
C34 C35 H35 118.9 . .
C37 C36 C35 117.9(10) . .
C37 C36 H36 121.0 . .
C35 C36 H36 121.0 . .
C36 C37 C38 122.6(11) . .
C36 C37 H37 118.7 . .
C38 C37 H37 118.7 . .
C37 C38 C33 118.7(10) . .
C37 C38 H38 120.7 . .
C33 C38 H38 120.7 . .
C40 C39 C44 115.6(7) . .
C40 C39 B1 124.0(7) . .
C44 C39 B1 120.3(7) . .
C39 C40 C41 122.5(7) . .
C39 C40 H40 118.7 . .
C41 C40 H40 118.7 . .
C42 C41 C40 120.2(7) . .
C42 C41 C45 121.4(8) . .
C40 C41 C45 118.4(8) . .
C43 C42 C41 119.5(7) . .
C43 C42 H42 120.2 . .
C41 C42 H42 120.2 . .
C42 C43 C44 120.0(8) . .
C42 C43 C46 120.2(8) . .
C44 C43 C46 119.8(8) . .
C39 C44 C43 122.2(7) . .
C39 C44 H44 118.9 . .
C43 C44 H44 118.9 . .
F1 C45 F2 112.9(11) . .
F1 C45 F3 103.7(8) . .
F2 C45 F3 98.6(8) . .
F1 C45 C41 113.8(8) . .
F2 C45 C41 113.1(7) . .
F3 C45 C41 113.3(10) . .
F4 C46 F5 101.5(11) . .
F4 C46 F6 105.6(12) . .
F5 C46 F6 104.5(11) . .
F4 C46 C43 115.7(10) . .
F5 C46 C43 114.5(10) . .
F6 C46 C43 113.7(9) . .
C48 C47 C52 114.8(7) . .
C48 C47 B1 124.1(6) . .
C52 C47 B1 121.0(6) . .
C47 C48 C49 123.2(7) . .
C47 C48 H48 118.4 . .
C49 C48 H48 118.4 . .
C50 C49 C48 120.0(7) . .
C50 C49 C53 120.4(8) . .
C48 C49 C53 119.6(8) . .
C49 C50 C51 118.7(7) . .
C49 C50 H50 120.7 . .
C51 C50 H50 120.7 . .
C52 C51 C50 120.1(7) . .
C52 C51 C54 120.6(8) . .
C50 C51 C54 119.3(8) . .
C51 C52 C47 123.2(7) . .
C51 C52 H52 118.4 . .
C47 C52 H52 118.4 . .
F9 C53 F7 107.9(11) . .
F9 C53 F8 105.0(10) . .
F7 C53 F8 104.6(10) . .
F9 C53 C49 114.0(9) . .
F7 C53 C49 110.6(9) . .
F8 C53 C49 114.0(9) . .
F10B C54 F12B 108.3(14) . .
F12A C54 F11A 122.4(14) . .
F10B C54 F11B 103.4(11) . .
F12B C54 F11B 102.4(11) . .
F12A C54 F10A 96.4(15) . .
F11A C54 F10A 86.8(13) . .
F10B C54 C51 115.2(9) . .
F12A C54 C51 116.2(12) . .
F12B C54 C51 114.0(9) . .
F11A C54 C51 116.8(10) . .
F11B C54 C51 112.3(9) . .
F10A C54 C51 109.0(9) . .
C60 C55 C56 115.7(7) . .
C60 C55 B1 122.6(7) . .
C56 C55 B1 121.7(6) . .
C57 C56 C55 123.3(8) . .
C57 C56 H56 118.3 . .
C55 C56 H56 118.3 . .
C56 C57 C58 119.5(8) . .
C56 C57 C61 120.8(8) . .
C58 C57 C61 119.7(8) . .
C59 C58 C57 118.6(8) . .
C59 C58 H58 120.7 . .
C57 C58 H58 120.7 . .
C58 C59 C60 122.9(8) . .
C58 C59 C62 121.8(9) . .
C60 C59 C62 115.3(9) . .
C55 C60 C59 119.9(8) . .
C55 C60 H60 120.1 . .
C59 C60 H60 120.1 . .
F15B C61 F13B 105.7(16) . .
F13A C61 F15A 121.8(17) . .
F13A C61 F14A 95.3(17) . .
F15A C61 F14A 88.0(15) . .
F15B C61 F14B 104.8(14) . .
F13B C61 F14B 99.1(13) . .
F15B C61 C57 116.7(12) . .
F13B C61 C57 115.3(11) . .
F13A C61 C57 118.2(11) . .
F15A C61 C57 115.9(13) . .
F14A C61 C57 107.5(11) . .
F14B C61 C57 113.3(10) . .
F18 C62 F16 111.7(13) . .
F18 C62 F17 104.9(11) . .
F16 C62 F17 101.1(9) . .
F18 C62 C59 113.7(9) . .
F16 C62 C59 114.3(9) . .
F17 C62 C59 109.9(10) . .
C64 C63 C68 115.7(7) . .
C64 C63 B1 124.2(7) . .
C68 C63 B1 120.1(7) . .
C65 C64 C63 121.9(8) . .
C65 C64 H64 119.1 . .
C63 C64 H64 119.1 . .
C64 C65 C66 121.4(8) . .
C64 C65 C69 118.9(10) . .
C66 C65 C69 119.6(9) . .
C67 C66 C65 117.6(8) . .
C67 C66 H66 121.2 . .
C65 C66 H66 121.2 . .
C66 C67 C68 122.6(9) . .
C66 C67 C70B 123.4(10) . .
C68 C67 C70B 113.8(10) . .
C66 C67 C70A 118.6(10) . .
C68 C67 C70A 118.7(11) . .
C67 C68 C63 120.8(9) . .
C67 C68 H68 119.6 . .
C63 C68 H68 119.6 . .
F19 C69 F21 105.8(12) . .
F19 C69 F20 105.9(7) . .
F21 C69 F20 105.9(9) . .
F19 C69 C65 113.5(8) . .
F21 C69 C65 112.5(7) . .
F20 C69 C65 112.6(11) . .
O1 N1 Mo1 177.0(5) . .
C1 N2 Mo1 173.9(6) . .
C26 O2 C20 119.7(5) . .
C15 P1 C3 103.5(3) . .
C15 P1 C9 103.9(3) . .
C3 P1 C9 103.1(3) . .
C15 P1 Mo1 117.2(2) . .
C3 P1 Mo1 114.2(2) . .
C9 P1 Mo1 113.4(2) . .
C27 P2 C33 103.7(3) . .
C27 P2 C21 100.5(3) . .
C33 P2 C21 103.7(3) . .
C27 P2 Mo1 116.8(2) . .
C33 P2 Mo1 109.1(2) . .
C21 P2 Mo1 121.1(2) . .
N1 Mo1 N2 177.3(2) . .
N1 Mo1 Cl1 93.71(17) . 2_566
N2 Mo1 Cl1 84.83(15) . 2_566
N1 Mo1 Cl1 92.19(18) . .
N2 Mo1 Cl1 90.36(15) . .
Cl1 Mo1 Cl1 102.70(5) 2_566 .
N1 Mo1 P2 87.85(17) . .
N2 Mo1 P2 89.69(15) . .
Cl1 Mo1 P2 82.30(5) 2_566 .
Cl1 Mo1 P2 174.98(5) . .
N1 Mo1 P1 98.44(17) . .
N2 Mo1 P1 83.02(15) . .
Cl1 Mo1 P1 167.85(6) 2_566 .
Cl1 Mo1 P1 77.10(5) . .
P2 Mo1 P1 97.92(5) . .
N1 Mo1 Mo1 94.72(16) . 2_566
N2 Mo1 Mo1 86.16(14) . 2_566
Cl1 Mo1 Mo1 51.47(4) 2_566 2_566
Cl1 Mo1 Mo1 51.23(4) . 2_566
P2 Mo1 Mo1 133.77(4) . 2_566
P1 Mo1 Mo1 127.04(5) . 2_566
Mo1 Cl1 Mo1 77.30(5) 2_566 .
C47 B1 C39 110.2(6) . .
C47 B1 C55 109.5(6) . .
C39 B1 C55 109.6(6) . .
C47 B1 C63 108.8(6) . .
C39 B1 C63 109.1(6) . .
C55 B1 C63 109.7(6) . .
F24A C70A F23A 105.1(8) . .
F24A C70A F22A 105.7(8) . .
F23A C70A F22A 105.3(8) . .
F24A C70A C67 107.9(11) . .
F23A C70A C67 119.0(13) . .
F22A C70A C67 112.8(12) . .
F23B C70B F22B 105.7(8) . .
F23B C70B F24B 106.0(8) . .
F22B C70B F24B 105.7(8) . .
F23B C70B C67 113.4(13) . .
F22B C70B C67 115.8(14) . .
F24B C70B C67 109.5(13) . .
C72 C71 C76 120.0 . .
C72 C71 Cl2 124.2(13) . .
C76 C71 Cl2 115.2(13) . .
C73 C72 C71 120.0 . .
C73 C72 H72 120.0 . .
C71 C72 H72 120.0 . .
C72 C73 C74 120.0 . .
C72 C73 H73 120.0 . .
C74 C73 H73 120.0 . .
C73 C74 C75 120.0 . .
C73 C74 H74 120.0 . .
C75 C74 H74 120.0 . .
C76 C75 C74 120.0 . .
C76 C75 H75 120.0 . .
C74 C75 H75 120.0 . .
C75 C76 C71 120.0 . .
C75 C76 H76 120.0 . .
C71 C76 H76 120.0 . .
C78 C77 H77A 109.5 . .
C78 C77 H77B 109.5 . .
H77A C77 H77B 109.5 . .
C78 C77 H77C 109.5 . .
H77A C77 H77C 109.5 . .
H77B C77 H77C 109.5 . .
C79 C78 C77 109.9(15) . .
C79 C78 H78A 109.7 . .
C77 C78 H78A 109.7 . .
C79 C78 H78B 109.7 . .
C77 C78 H78B 109.7 . .
H78A C78 H78B 108.2 . .
C78 C79 C80 112.1(15) . .
C78 C79 H79A 109.2 . .
C80 C79 H79A 109.2 . .
C78 C79 H79B 109.2 . .
C80 C79 H79B 109.2 . .
H79A C79 H79B 107.9 . .
C79 C80 C81 110.4(15) . .
C79 C80 H80A 109.6 . .
C81 C80 H80A 109.6 . .
C79 C80 H80B 109.6 . .
C81 C80 H80B 109.6 . .
H80A C80 H80B 108.1 . .
C80 C81 H81A 109.5 . .
C80 C81 H81B 109.5 . .
H81A C81 H81B 109.5 . .
C80 C81 H81C 109.5 . .
H81A C81 H81C 109.5 . .
H81B C81 H81C 109.5 . .
C83 C82 H82A 109.5 . .
C83 C82 H82B 109.5 . .
H82A C82 H82B 111.0 . .
C83 C82 H82C 108.0 . .
H82A C82 H82C 109.5 . .
H82B C82 H82C 109.5 . .
C84 C83 C82 108.9(15) . .
C84 C83 H83A 109.9 . .
C82 C83 H83A 109.9 . .
C84 C83 H83B 109.9 . .
C82 C83 H83B 109.9 . .
H83A C83 H83B 108.3 . .
C83 C84 C85 109.3(15) . .
C83 C84 H84A 109.8 . .
C85 C84 H84A 109.8 . .
C83 C84 H84B 109.8 . .
C85 C84 H84B 109.8 . .
H84A C84 H84B 108.3 . .
C84 C85 C86 109.0(15) . .
C84 C85 H85A 109.9 . .
C86 C85 H85A 111.0 . .
C84 C85 H85B 109.9 . .
C86 C85 H85B 111.0 . .
H85A C85 H85B 108.3 . .
C85 C86 H86A 109.5 . .
C85 C86 H86B 109.5 . .
H86A C86 H86B 109.5 . .
C85 C86 H86C 109.5 . .
H86A C86 H86C 109.5 . .
H86B C86 H86C 109.5 . .

loop_
_geom_bond_atom_site_label_1
_geom_bond_atom_site_label_2
_geom_bond_distance
_geom_bond_site_symmetry_2
C1 N2 1.120(9) .
C1 C2 1.483(12) .
C2 H2A 0.9600 .
C2 H2B 0.9600 .
C2 H2C 0.9600 .
C3 C8 1.366(10) .
C3 C4 1.404(10) .
C3 P1 1.821(7) .
C4 C5 1.374(11) .
C4 H4 0.9300 .
C5 C6 1.340(14) .
C5 H5 0.9300 .
C6 C7 1.353(14) .
C6 H6 0.9300 .
C7 C8 1.412(12) .
C7 H7 0.9300 .
C8 H8 0.9300 .
C9 C10 1.381(10) .
C9 C14 1.392(10) .
C9 P1 1.836(7) .
C10 C11 1.381(11) .
C10 H10 0.9300 .
C11 C12 1.343(13) .
C11 H11 0.9300 .
C12 C13 1.401(14) .
C12 H12 0.9300 .
C13 C14 1.383(12) .
C13 H13 0.9300 .
C14 H14 0.9300 .
C15 C20 1.387(10) .
C15 C16 1.404(10) .
C15 P1 1.812(7) .
C16 C17 1.385(10) .
C16 H16 0.9300 .
C17 C18 1.384(12) .
C17 H17 0.9300 .
C18 C19 1.396(11) .
C18 H18 0.9300 .
C19 C20 1.368(9) .
C19 H19 0.9300 .
C20 O2 1.387(8) .
C21 C26 1.379(10) .
C21 C22 1.393(10) .
C21 P2 1.849(7) .
C22 C23 1.389(12) .
C22 H22 0.9300 .
C23 C24 1.364(13) .
C23 H23 0.9300 .
C24 C25 1.392(12) .
C24 H24 0.9300 .
C25 C26 1.364(10) .
C25 H25 0.9300 .
C26 O2 1.385(8) .
C27 C32 1.381(11) .
C27 C28 1.401(10) .
C27 P2 1.827(7) .
C28 C29 1.385(10) .
C28 H28 0.9300 .
C29 C30 1.399(14) .
C29 H29 0.9300 .
C30 C31 1.374(14) .
C30 H30 0.9300 .
C31 C32 1.330(12) .
C31 H31 0.9300 .
C32 H32 0.9300 .
C33 C34 1.370(12) .
C33 C38 1.399(12) .
C33 P2 1.838(7) .
C34 C35 1.407(14) .
C34 H34 0.9300 .
C35 C36 1.367(17) .
C35 H35 0.9300 .
C36 C37 1.353(17) .
C36 H36 0.9300 .
C37 C38 1.392(13) .
C37 H37 0.9300 .
C38 H38 0.9300 .
C39 C40 1.382(10) .
C39 C44 1.392(10) .
C39 B1 1.640(11) .
C40 C41 1.392(10) .
C40 H40 0.9300 .
C41 C42 1.368(12) .
C41 C45 1.485(12) .
C42 C43 1.357(12) .
C42 H42 0.9300 .
C43 C44 1.403(11) .
C43 C46 1.468(13) .
C44 H44 0.9300 .
C45 F1 1.237(11) .
C45 F2 1.299(10) .
C45 F3 1.350(13) .
C46 F4 1.282(13) .
C46 F5 1.295(13) .
C46 F6 1.319(14) .
C47 C48 1.381(10) .
C47 C52 1.408(10) .
C47 B1 1.630(11) .
C48 C49 1.412(11) .
C48 H48 0.9300 .
C49 C50 1.377(11) .
C49 C53 1.477(13) .
C50 C51 1.389(12) .
C50 H50 0.9300 .
C51 C52 1.389(11) .
C51 C54 1.443(13) .
C52 H52 0.9300 .
C53 F9 1.296(14) .
C53 F7 1.324(13) .
C53 F8 1.334(12) .
C54 F10B 1.328(8) .
C54 F12A 1.338(9) .
C54 F12B 1.343(8) .
C54 F11A 1.347(9) .
C54 F11B 1.353(8) .
C54 F10A 1.364(9) .
C55 C60 1.383(10) .
C55 C56 1.400(11) .
C55 B1 1.652(11) .
C56 C57 1.372(11) .
C56 H56 0.9300 .
C57 C58 1.386(12) .
C57 C61 1.444(14) .
C58 C59 1.324(13) .
C58 H58 0.9300 .
C59 C60 1.413(11) .
C59 C62 1.527(13) .
C60 H60 0.9300 .
C61 F15B 1.335(9) .
C61 F13B 1.337(9) .
C61 F13A 1.339(9) .
C61 F15A 1.341(9) .
C61 F14A 1.354(10) .
C61 F14B 1.361(9) .
C62 F18 1.264(13) .
C62 F16 1.308(13) .
C62 F17 1.342(13) .
C63 C64 1.376(10) .
C63 C68 1.396(11) .
C63 B1 1.654(10) .
C64 C65 1.375(11) .
C64 H64 0.9300 .
C65 C66 1.376(14) .
C65 C69 1.497(14) .
C66 C67 1.320(15) .
C66 H66 0.9300 .
C67 C68 1.392(12) .
C67 C70B 1.533(9) .
C67 C70A 1.541(9) .
C68 H68 0.9300 .
C69 F19 1.316(12) .
C69 F21 1.318(13) .
C69 F20 1.344(12) .
N1 O1 1.178(7) .
N1 Mo1 1.779(6) .
N2 Mo1 2.188(6) .
P1 Mo1 2.6270(17) .
P2 Mo1 2.6106(17) .
Mo1 Cl1 2.4106(16) 2_566
Mo1 Cl1 2.4189(17) .
Mo1 Mo1 3.0162(10) 2_566
Cl1 Mo1 2.4106(16) 2_566
C70A F24A 1.328(8) .
C70A F23A 1.329(8) .
C70A F22A 1.329(8) .
C70B F23B 1.327(8) .
C70B F22B 1.327(8) .
C70B F24B 1.328(8) .
C71 C72 1.3900 .
C71 C76 1.3900 .
C71 Cl2 1.673(17) .
C72 C73 1.3900 .
C72 H72 0.9300 .
C73 C74 1.3900 .
C73 H73 0.9300 .
C74 C75 1.3900 .
C74 H74 0.9300 .
C75 C76 1.3900 .
C75 H75 0.9300 .
C76 H76 0.9300 .
C77 C78 1.552(10) .
C77 H77A 0.9600 .
C77 H77B 0.9600 .
C77 H77C 0.9600 .
C78 C79 1.531(10) .
C78 H78A 0.9700 .
C78 H78B 0.9700 .
C79 C80 1.536(10) .
C79 H79A 0.9700 .
C79 H79B 0.9700 .
C80 C81 1.548(10) .
C80 H80A 0.9700 .
C80 H80B 0.9700 .
C81 H81A 0.9600 .
C81 H81B 0.9600 .
C81 H81C 0.9600 .
C82 C83 1.550(11) .
C82 H82A 0.9600 .
C82 H82B 0.9600 .
C82 H82C 0.9600 .
C83 C84 1.545(11) .
C83 H83A 0.9700 .
C83 H83B 0.9700 .
C84 C85 1.546(11) .
C84 H84A 0.9700 .
C84 H84B 0.9700 .
C85 C86 1.547(11) .
C85 H85A 0.9700 .
C85 H85B 0.9700 .
C86 H86A 0.9600 .
C86 H86B 0.9600 .
C86 H86C 0.9600 .
